data_4317130
loop_
_publ_author_name
'Fran\,cois Baril-Robert'
'Sarah Petit'
'Guillaume Pilet'
'Guillaume Chastanet'
'Christian Reber'
'Dominique Luneau'

_publ_contact_author_address
; 
Groupe de Cristallographie et Ing\'enierie Mol\'eculaire
Laboratoire des Multimat\'eriaux et Interfaces
UMR 5615 CNRS-Universit\'e Claude Bernard Lyon 1
B\^at. Jules Raulin
43 bd du 11 Novembre 1918
69622 Villeurbanne cedex
FRANCE
;
_publ_contact_author_email guillaume.pilet@univ-lyon1.fr
_publ_contact_author_fax '(+33)4 72 43 11 60'
_publ_contact_author_name 'Guillaume Pilet'
_publ_contact_author_phone '(+33)4 72 44 82 20'
_publ_section_title
;
 Site-Selective Lanthanide Doping in a Nonanuclear Yttrium(III) Cluster
 Revealed by Crystal Structures and Luminescence Spectra
;
_journal_name_full 'Inorganic Chemistry'
_journal_page_first 10970
_journal_page_last 10976
_journal_paper_doi 10.1021/ic1011082
_journal_volume 49
_journal_year 2010
_chemical_formula_moiety 'C80 H122 Eu0.98 O42.5 Y8.02'
_chemical_formula_sum 'C80 H122 Eu0.98 O42.5 Y8.02'
_chemical_formula_weight 2625.75
_space_group_IT_number 85
_symmetry_cell_setting tetragonal
_symmetry_space_group_name_Hall '-P 4a'
_symmetry_space_group_name_H-M 'P 4/n :2'
_atom_sites_solution_hydrogens geom
_atom_sites_solution_primary direct
_audit_creation_date 07-06-14
_audit_creation_method CRYSTALS_ver_12.84
_cell_angle_alpha 90
_cell_angle_beta 90
_cell_angle_gamma 90
_cell_formula_units_Z 2
_cell_length_a 19.1041(3)
_cell_length_b 19.1041(3)
_cell_length_c 15.5149(4)
_cell_measurement_reflns_used 5722
_cell_measurement_temperature 293
_cell_measurement_theta_max 26
_cell_measurement_theta_min 1
_cell_volume 5662.42(19)
_computing_cell_refinement 'DENZO/SCALEPACK (Otwinowski & Minor, 1997)'
_computing_data_collection 'COLLECT (Nonius, 1997-2001).'
_computing_data_reduction 'DENZO/SCALEPACK (Otwinowski & Minor, 1997)'
_computing_molecular_graphics 'CAMERON (Watkin et al., 1996)'
_computing_publication_material 'CRYSTALS (Betteridge et al., 2003)'
_computing_structure_refinement 'CRYSTALS (Betteridge et al., 2003)'
_computing_structure_solution 'SIR92 (Altomare et al., 1994)'
_diffrn_ambient_temperature 293
_diffrn_measured_fraction_theta_full 0.997
_diffrn_measured_fraction_theta_max 0.997
_diffrn_measurement_device_type 'Nonius KappaCCD'
_diffrn_measurement_method \w/2\q
_diffrn_radiation_monochromator graphite
_diffrn_radiation_type 'Mo K\a'
_diffrn_radiation_wavelength 0.71073
_diffrn_reflns_av_R_equivalents 0.036
_diffrn_reflns_limit_h_max 23
_diffrn_reflns_limit_h_min -23
_diffrn_reflns_limit_k_max 16
_diffrn_reflns_limit_k_min -16
_diffrn_reflns_limit_l_max 19
_diffrn_reflns_limit_l_min -18
_diffrn_reflns_number 10907
_diffrn_reflns_theta_full 26.024
_diffrn_reflns_theta_max 26.024
_diffrn_reflns_theta_min 1.507
_diffrn_standards_number 0
_exptl_absorpt_coefficient_mu 4.668
_exptl_absorpt_correction_T_max 0.9109
_exptl_absorpt_correction_T_min 0.9109
_exptl_absorpt_correction_type none
_exptl_crystal_colour colourless
_exptl_crystal_density_diffrn 1.540
_exptl_crystal_description cubic
_exptl_crystal_F_000 2529.998
_exptl_crystal_size_max 0.02
_exptl_crystal_size_mid 0.02
_exptl_crystal_size_min 0.02
_refine_diff_density_max 3.09
_refine_diff_density_min -3.32
_refine_ls_extinction_method None
_refine_ls_goodness_of_fit_ref 1.0770
_refine_ls_hydrogen_treatment mixed
_refine_ls_matrix_type full
_refine_ls_number_parameters 288
_refine_ls_number_reflns 3535
_refine_ls_number_restraints 13
_refine_ls_R_factor_all 0.1575
_refine_ls_R_factor_gt 0.1233
_refine_ls_shift/su_max 0.000887
_refine_ls_structure_factor_coef F
_refine_ls_weighting_details
;
 Method, part 1, Chebychev polynomial, (Watkin, 1994, Prince, 1982) 
 [weight] = 1.0/[A~0~*T~0~(x)+A~1~*T~1~(x) ... +A~n-1~]*T~n-1~(x)] 
 where A~i~ are the Chebychev coefficients listed below and x= Fcalc/Fmax 
 Method = Robust Weighting (Prince, 1982) 
 W = [weight] * [1-(deltaF/6*sigmaF)^2^]^2^ 
 A~i~ are: 
 2.18 0.982 1.54 
;
_refine_ls_weighting_scheme calc
_refine_ls_wR_factor_all 0.1319
_refine_ls_wR_factor_gt 0.1204
_refine_ls_wR_factor_ref 0.1204
_reflns_limit_h_max 16
_reflns_limit_h_min -16
_reflns_limit_k_max 23
_reflns_limit_k_min 0
_reflns_limit_l_max 19
_reflns_limit_l_min 0
_reflns_number_gt 3535
_reflns_number_total 5579
_reflns_threshold_expression I>4.0\s(I)
_oxford_diffrn_Wilson_B_factor 0.00
_oxford_diffrn_Wilson_scale 0.00
_oxford_refine_ls_scale 0.1210(13)
_oxford_structure_analysis_title 'import in P 4/n b m'
_cod_data_source_file ic1011082_si_001_6.cif
_cod_data_source_block cluster6-Y8.02-Eu0.98
_cod_depositor_comments
;
The following automatic conversions were performed:

'_symmetry_cell_setting' value 'Tetragonal' changed to 'tetragonal'
according to the built-in table from CIF Core dictionary named
'cif_core.dic' version 2.4.1 from 2010-06-29.

Automatic conversion script
Id: cif_fix_values 1646 2011-03-28 12:23:43Z adriana 
;
_cod_original_cell_volume 5662.4(2)
_cod_original_sg_symbol_H-M 'P 4/n '
_cod_database_code 4317130

loop_
_symmetry_equiv_pos_as_xyz
x,y,z
-x,-y,-z
-y+1/2,x,z
y+1/2,-x,-z
-x+1/2,-y+1/2,z
x+1/2,y+1/2,-z
y,-x+1/2,z
-y,x+1/2,-z

loop_
_atom_site_label
_atom_site_type_symbol
_atom_site_fract_x
_atom_site_fract_y
_atom_site_fract_z
_atom_site_U_iso_or_equiv
_atom_site_occupancy
_atom_site_adp_type
_atom_site_refinement_flags_posn
_atom_site_refinement_flags_adp
_atom_site_refinement_flags_occupancy
_atom_site_disorder_assembly
_atom_site_disorder_group
_atom_site_attached_hydrogens
Y1 Y 0.250000(5) 0.250000(5) 0.862202(5) 0.0297 0.632(4) Uani S T P . . .
Eu1 Eu 0.250000(5) 0.250000(5) 0.862202(5) 0.0297 0.368(4) Uani S T P . . .
Y2 Y 0.25175(4) 0.38367(4) 1.03537(4) 0.0348 0.931(13) Uani . . P . . .
Eu2 Eu 0.25175(4) 0.38367(4) 1.03537(4) 0.0348 0.069(13) Uani . . P . . .
Y3 Y 0.15911(4) 0.34621(4) 0.68768(4) 0.0430 0.915(13) Uani . . P . . .
Eu3 Eu 0.15911(4) 0.34621(4) 0.68768(4) 0.0430 0.085(13) Uani . . P . . .
O11 O 0.0478(8) 0.3689(11) 0.6455(9) 0.1171 1.0000 Uani . . . . . .
C12 C 0.0056(10) 0.4174(12) 0.6716(14) 0.0781 1.0000 Uani . . . . . .
C13 C 0.0049(14) 0.4455(11) 0.7554(15) 0.0908 1.0000 Uani . . . . . .
C14 C 0.0548(10) 0.4331(10) 0.8196(10) 0.0661 1.0000 Uani . . . . . .
O15 O 0.1062(5) 0.3958(5) 0.8072(6) 0.0455 1.0000 Uani . . . . . .
C16 C 0.0395(9) 0.4582(9) 0.9084(10) 0.0570 1.0000 Uani . . . . . .
C17 C -0.0540(17) 0.4328(19) 0.6108(18) 0.1407 1.0000 Uani . . . . . .
O21 O 0.1600(11) 0.4657(7) 0.6539(8) 0.1026 1.0000 Uani . . . . . .
C22 C 0.1838(12) 0.5044(9) 0.5964(15) 0.0814 1.0000 Uani D . . . . .
C23 C 0.2327(16) 0.4809(10) 0.5246(14) 0.1004 1.0000 Uani D . . . . .
C24 C 0.2589(10) 0.4180(9) 0.5280(11) 0.0646 1.0000 Uani D . . . . .
O25 O 0.2531(5) 0.3732(5) 0.5891(6) 0.0428 1.0000 Uani . . . . . .
C26 C 0.1615(18) 0.5827(10) 0.5918(19) 0.1203 1.0000 Uani D . . . . .
C27 C 0.307(2) 0.4054(19) 0.4577(19) 0.1488 1.0000 Uani . . . . . .
O31 O 0.1836(7) 0.4762(6) 1.0737(8) 0.0641 1.0000 Uani . . . . . .
C32 C 0.1892(11) 0.5405(12) 1.0458(17) 0.0903 1.0000 Uani . . . . . .
C33 C 0.2151(14) 0.5635(13) 0.9664(15) 0.0922 1.0000 Uani . . . . . .
C34 C 0.2446(9) 0.5194(8) 0.9043(10) 0.0525 1.0000 Uani . . . . . .
O35 O 0.2513(5) 0.4552(5) 0.9153(5) 0.0446 1.0000 Uani . . . . . .
C36 C 0.1598(14) 0.5975(11) 1.1022(19) 0.1078 1.0000 Uani . . . . . .
C37 C 0.2526(13) 0.5491(11) 0.8165(11) 0.0786 1.0000 Uani . . . . . .
O41 O 0.3276(7) 0.4712(6) 1.0791(8) 0.0665 1.0000 Uani . . . . . .
C42 C 0.3570(10) 0.4841(11) 1.1536(13) 0.0749 1.0000 Uani . . . . . .
C43 C 0.3764(11) 0.4327(13) 1.2124(13) 0.0799 1.0000 Uani . . . . . .
C44 C 0.3688(8) 0.3662(8) 1.2004(9) 0.0488 1.0000 Uani . . . . . .
O45 O 0.3395(5) 0.3349(5) 1.1336(6) 0.0453 1.0000 Uani . . . . . .
C46 C 0.3622(13) 0.5638(10) 1.1713(17) 0.0961 1.0000 Uani . . . . . .
C47 C 0.4011(14) 0.3128(14) 1.2622(16) 0.1001 1.0000 Uani . . . . . .
O51 O 0.2500 0.2500 0.6714(10) 0.0332 1.0000 Uani DS T . . . .
O52 O 0.2500 0.2500 1.0523(11) 0.0354 1.0000 Uani S T . . . .
O53 O 0.3277(4) 0.3267(4) 0.9453(5) 0.0349 1.0000 Uani . . . . . .
O54 O 0.2483(4) 0.1426(4) 0.7801(5) 0.0355 1.0000 Uani . . . . . .
O71 O 0.2500 0.7500 0.5000 0.064(11) 0.5000 Uiso S . . . . .
H131 H -0.0366 0.4757 0.7714 0.1116 1.0000 Uiso . . . . . .
H161 H 0.0793 0.4472 0.9484 0.0760 1.0000 Uiso . . . . . .
H162 H 0.0315 0.5102 0.9085 0.0760 1.0000 Uiso . . . . . .
H163 H -0.0041 0.4347 0.9308 0.0760 1.0000 Uiso . . . . . .
H171 H -0.0882 0.4649 0.6353 0.1491 1.0000 Uiso . . . . . .
H172 H -0.0398 0.4416 0.5534 0.1491 1.0000 Uiso . . . . . .
H173 H -0.0836 0.3826 0.6071 0.1491 1.0000 Uiso . . . . . .
H231 H 0.2423 0.5116 0.4732 0.1167 1.0000 Uiso . . . . . .
H261 H 0.1817 0.6072 0.5436 0.1607 1.0000 Uiso . . . . . .
H262 H 0.1700 0.6063 0.6478 0.1607 1.0000 Uiso . . . . . .
H263 H 0.1064 0.5832 0.5836 0.1607 1.0000 Uiso . . . . . .
H271 H 0.3274 0.3584 0.4603 0.1857 1.0000 Uiso . . . . . .
H272 H 0.3458 0.4419 0.4591 0.1857 1.0000 Uiso . . . . . .
H273 H 0.2817 0.4117 0.4002 0.1857 1.0000 Uiso . . . . . .
H331 H 0.2156 0.6161 0.9536 0.1149 1.0000 Uiso . . . . . .
H361 H 0.1675 0.6448 1.0766 0.1332 1.0000 Uiso . . . . . .
H362 H 0.1822 0.5964 1.1615 0.1332 1.0000 Uiso . . . . . .
H363 H 0.1080 0.5897 1.1099 0.1332 1.0000 Uiso . . . . . .
H371 H 0.2729 0.5134 0.7764 0.0994 1.0000 Uiso . . . . . .
H372 H 0.2847 0.5912 0.8176 0.0994 1.0000 Uiso . . . . . .
H373 H 0.2059 0.5647 0.7934 0.0994 1.0000 Uiso . . . . . .
H431 H 0.4009 0.4476 1.2674 0.0953 1.0000 Uiso . . . . . .
H461 H 0.3859 0.5720 1.2288 0.1247 1.0000 Uiso . . . . . .
H462 H 0.3157 0.5859 1.1713 0.1247 1.0000 Uiso . . . . . .
H463 H 0.3926 0.5864 1.1254 0.1247 1.0000 Uiso . . . . . .
H471 H 0.3896 0.2634 1.2440 0.1290 1.0000 Uiso . . . . . .
H472 H 0.3845 0.3197 1.3229 0.1290 1.0000 Uiso . . . . . .
H473 H 0.4543 0.3173 1.2622 0.1290 1.0000 Uiso . . . . . .
H23 H 0.2500 0.2500 0.6070(17) 0.0500 1.0000 Uiso DS . . . . .
H31 H 0.2883 0.1433 0.8112 0.0500 1.0000 Uiso . . . . . .
H533 H 0.3434 0.3595 0.8985 0.0425 1.0000 Uiso . . . . . .
H711 H 0.2972 0.7490 0.4721 0.0778 0.1250 Uiso . . . . . .
H712 H 0.2512 0.7818 0.5512 0.0778 0.1250 Uiso . . . . . .

loop_
_atom_site_aniso_label
_atom_site_aniso_U_11
_atom_site_aniso_U_22
_atom_site_aniso_U_33
_atom_site_aniso_U_23
_atom_site_aniso_U_13
_atom_site_aniso_U_12
Y1 0.029674(4) 0.029674(4) 0.029674(4) 0.000000(4) 0.000000(4) 0.000000(4)
Eu1 0.029674(4) 0.029674(4) 0.029674(4) 0.000000(4) 0.000000(4) 0.000000(4)
Y2 0.0348(2) 0.0348(2) 0.0348(2) -0.0005(2) -0.0005(2) -0.0005(2)
Eu2 0.0348(2) 0.0348(2) 0.0348(2) -0.0005(2) -0.0005(2) -0.0005(2)
Y3 0.0430(3) 0.0430(3) 0.0430(3) 0.0031(3) 0.0031(3) 0.0031(3)
Eu3 0.0430(3) 0.0430(3) 0.0430(3) 0.0031(3) 0.0031(3) 0.0031(3)
O11 0.080(9) 0.210(19) 0.061(8) -0.054(10) -0.046(7) 0.079(11)
C12 0.062(11) 0.090(14) 0.082(14) -0.006(11) -0.007(10) 0.011(10)
C13 0.127(19) 0.060(11) 0.086(14) -0.001(10) -0.024(14) 0.017(11)
C14 0.076(11) 0.076(11) 0.047(9) -0.006(8) -0.008(8) 0.040(10)
O15 0.048(5) 0.056(6) 0.033(5) 0.002(4) -0.004(4) 0.009(4)
C16 0.060(9) 0.068(10) 0.043(8) -0.009(7) 0.005(7) 0.021(8)
C17 0.14(2) 0.19(3) 0.090(18) -0.043(19) -0.057(17) 0.10(2)
O21 0.187(17) 0.069(8) 0.052(8) 0.024(7) 0.024(9) 0.045(9)
C22 0.091(14) 0.066(12) 0.087(14) -0.001(11) -0.025(11) -0.013(10)
C23 0.16(2) 0.075(14) 0.063(13) -0.005(10) 0.005(14) 0.018(15)
C24 0.090(13) 0.067(11) 0.037(9) 0.006(7) -0.009(8) 0.001(9)
O25 0.049(5) 0.046(5) 0.034(5) 0.008(4) 0.000(4) 0.007(4)
C26 0.18(3) 0.058(12) 0.12(2) -0.005(13) -0.02(2) 0.028(15)
C27 0.22(4) 0.14(3) 0.08(2) 0.034(18) 0.00(2) -0.02(3)
O31 0.080(8) 0.045(6) 0.067(8) -0.011(5) 0.004(6) 0.015(5)
C32 0.070(13) 0.075(14) 0.13(2) 0.007(13) 0.003(13) -0.003(10)
C33 0.114(18) 0.082(14) 0.080(14) 0.013(12) 0.009(13) 0.018(13)
C34 0.060(9) 0.053(9) 0.044(8) 0.015(7) -0.005(7) 0.004(7)
O35 0.066(6) 0.043(5) 0.024(5) -0.004(4) -0.006(4) 0.000(4)
C36 0.111(18) 0.061(12) 0.15(2) -0.010(13) 0.060(17) 0.024(12)
C37 0.114(16) 0.070(12) 0.051(10) 0.032(9) 0.005(10) 0.003(11)
O41 0.089(8) 0.048(6) 0.063(8) -0.006(5) 0.001(6) -0.015(6)
C42 0.067(11) 0.089(14) 0.069(13) -0.022(11) -0.007(9) -0.023(10)
C43 0.070(12) 0.106(17) 0.064(12) -0.021(11) -0.010(9) -0.002(11)
C44 0.053(8) 0.058(9) 0.036(7) 0.000(7) 0.005(6) -0.018(7)
O45 0.050(5) 0.054(5) 0.032(5) -0.006(4) -0.005(4) -0.006(4)
C46 0.102(16) 0.049(10) 0.14(2) -0.014(12) 0.008(15) 0.011(10)
C47 0.115(19) 0.110(18) 0.075(15) 0.001(13) -0.033(13) 0.013(14)
O51 0.036(5) 0.036(5) 0.027(8) 0.0000 0.0000 0.0000
O52 0.029(5) 0.029(5) 0.048(11) 0.0000 0.0000 0.0000
O53 0.044(5) 0.031(4) 0.030(4) -0.001(3) -0.002(4) 0.001(4)
O54 0.042(5) 0.039(5) 0.026(4) 0.001(3) -0.007(4) 0.000(4)

loop_
_atom_type_symbol
_atom_type_scat_dispersion_real
_atom_type_scat_dispersion_imag
_atom_type_scat_Cromer_Mann_a1
_atom_type_scat_Cromer_Mann_b1
_atom_type_scat_Cromer_Mann_a2
_atom_type_scat_Cromer_Mann_b2
_atom_type_scat_Cromer_Mann_a3
_atom_type_scat_Cromer_Mann_b3
_atom_type_scat_Cromer_Mann_a4
_atom_type_scat_Cromer_Mann_b4
_atom_type_scat_Cromer_Mann_c
_atom_type_scat_source
C 0.0033 0.0016 2.3100 20.8439 1.0200 10.2075 1.5886 0.5687 0.8650 51.6512 0.2156 'International Tables Vol C 4.2.6.8 and 6.1.1.4'
H 0.0000 0.0000 0.4930 10.5109 0.3229 26.1257 0.1402 3.1424 0.0408 57.7998 0.0030 'International Tables Vol C 4.2.6.8 and 6.1.1.4'
O 0.0106 0.0060 3.0485 13.2771 2.2868 5.7011 1.5463 0.3239 0.8670 32.9089 0.2508 'International Tables Vol C 4.2.6.8 and 6.1.1.4'
Y -2.7962 3.5667 17.7760 1.4029 10.2946 12.8006 5.7263 0.1256 3.2659 104.3540 1.9121 'International Tables Vol C 4.2.6.8 and 6.1.1.4'
Eu -0.1578 3.6682 24.6274 2.3879 19.0886 0.1942 13.7603 13.7546 2.9227 123.1740 2.5745 'International Tables Vol C 4.2.6.8 and 6.1.1.4'

loop_
_geom_angle_atom_site_label_1
_geom_angle_site_symmetry_1
_geom_angle_atom_site_label_2
_geom_angle_site_symmetry_2
_geom_angle_atom_site_label_3
_geom_angle_site_symmetry_3
_geom_angle
_geom_angle_publ_flag
O53 3_555 Y1 . O53 7_555 116.6(4) yes
O53 3_555 Y1 . O53 5_555 73.95(18) yes
O53 7_555 Y1 . O53 5_555 73.95(18) yes
O53 3_555 Y1 . O51 . 121.72(19) yes
O53 7_555 Y1 . O51 . 121.72(19) yes
O53 5_555 Y1 . O51 . 121.72(19) yes
O53 3_555 Y1 . O52 . 58.28(19) yes
O53 7_555 Y1 . O52 . 58.28(19) yes
O53 5_555 Y1 . O52 . 58.28(19) yes
O51 . Y1 . O52 . 179.996 yes
O53 3_555 Y1 . O53 . 73.95(18) yes
O53 7_555 Y1 . O53 . 73.95(18) yes
O53 5_555 Y1 . O53 . 116.6(4) yes
O51 . Y1 . O53 . 121.72(19) yes
O52 . Y1 . O53 . 58.28(19) yes
O53 3_555 Y1 . O54 . 141.6(3) yes
O53 7_555 Y1 . O54 . 76.8(3) yes
O53 5_555 Y1 . O54 . 76.2(3) yes
O51 . Y1 . O54 . 58.19(19) yes
O52 . Y1 . O54 . 121.81(19) yes
O53 . Y1 . O54 . 142.5(3) yes
O53 3_555 Eu1 . O53 7_555 116.6(4) yes
O53 3_555 Eu1 . O53 5_555 73.95(18) yes
O53 7_555 Eu1 . O53 5_555 73.95(18) yes
O53 3_555 Eu1 . O53 . 73.95(18) yes
O53 7_555 Eu1 . O53 . 73.95(18) yes
O53 5_555 Eu1 . O53 . 116.6(4) yes
O53 3_555 Eu1 . O54 . 141.6(3) yes
O53 7_555 Eu1 . O54 . 76.8(3) yes
O53 5_555 Eu1 . O54 . 76.2(3) yes
O53 . Eu1 . O54 . 142.5(3) yes
O45 3_555 Y2 . O53 3_555 77.0(3) yes
O45 3_555 Y2 . O31 . 73.3(4) yes
O53 3_555 Y2 . O31 . 98.4(4) yes
O45 3_555 Y2 . O35 . 135.8(3) yes
O53 3_555 Y2 . O35 . 77.5(3) yes
O31 . Y2 . O35 . 75.5(4) yes
O45 3_555 Y2 . O41 . 120.0(4) yes
O53 3_555 Y2 . O41 . 156.6(4) yes
O31 . Y2 . O41 . 73.8(4) yes
O35 . Y2 . O41 . 79.1(4) yes
O45 3_555 Y2 . O45 . 86.7(4) yes
O53 3_555 Y2 . O45 . 130.1(3) yes
O31 . Y2 . O45 . 121.6(4) yes
O35 . Y2 . O45 . 136.8(3) yes
O41 . Y2 . O45 . 70.4(4) yes
O45 3_555 Y2 . O52 . 65.0(3) yes
O53 3_555 Y2 . O52 . 66.0(3) yes
O31 . Y2 . O52 . 137.6(4) yes
O35 . Y2 . O52 . 132.1(4) yes
O41 . Y2 . O52 . 134.2(4) yes
O45 3_555 Y2 . O53 . 131.0(3) yes
O53 3_555 Y2 . O53 . 79.7(4) yes
O31 . Y2 . O53 . 153.1(4) yes
O35 . Y2 . O53 . 77.9(3) yes
O41 . Y2 . O53 . 97.2(4) yes
O45 . Y2 . O52 . 64.3(3) yes
O45 . Y2 . O53 . 76.4(3) yes
O52 . Y2 . O53 . 66.3(3) yes
O45 3_555 Eu2 . O53 3_555 77.0(3) yes
O45 3_555 Eu2 . O31 . 73.3(4) yes
O53 3_555 Eu2 . O31 . 98.4(4) yes
O45 3_555 Eu2 . O35 . 135.8(3) yes
O53 3_555 Eu2 . O35 . 77.5(3) yes
O31 . Eu2 . O35 . 75.5(4) yes
O45 3_555 Eu2 . O41 . 120.0(4) yes
O53 3_555 Eu2 . O41 . 156.6(4) yes
O31 . Eu2 . O41 . 73.8(4) yes
O35 . Eu2 . O41 . 79.1(4) yes
O45 3_555 Eu2 . O45 . 86.7(4) yes
O53 3_555 Eu2 . O45 . 130.1(3) yes
O31 . Eu2 . O45 . 121.6(4) yes
O35 . Eu2 . O45 . 136.8(3) yes
O41 . Eu2 . O45 . 70.4(4) yes
O45 3_555 Eu2 . O52 . 65.0(3) yes
O53 3_555 Eu2 . O52 . 66.0(3) yes
O31 . Eu2 . O52 . 137.6(4) yes
O35 . Eu2 . O52 . 132.1(4) yes
O41 . Eu2 . O52 . 134.2(4) yes
O45 3_555 Eu2 . O53 . 131.0(3) yes
O53 3_555 Eu2 . O53 . 79.7(4) yes
O31 . Eu2 . O53 . 153.1(4) yes
O35 . Eu2 . O53 . 77.9(3) yes
O41 . Eu2 . O53 . 97.2(4) yes
O45 . Eu2 . O52 . 64.3(3) yes
O45 . Eu2 . O53 . 76.4(3) yes
O52 . Eu2 . O53 . 66.3(3) yes
O25 3_555 Y3 . O54 7_555 77.6(3) yes
O25 3_555 Y3 . O54 5_555 131.3(3) yes
O54 7_555 Y3 . O54 5_555 77.9(4) yes
O25 3_555 Y3 . O11 . 73.7(5) yes
O54 7_555 Y3 . O11 . 101.5(6) yes
O54 5_555 Y3 . O11 . 152.7(4) yes
O25 3_555 Y3 . O15 . 134.0(3) yes
O54 7_555 Y3 . O15 . 76.4(3) yes
O54 5_555 Y3 . O15 . 78.3(3) yes
O11 . Y3 . O15 . 75.1(4) yes
O25 3_555 Y3 . O21 . 125.1(4) yes
O54 7_555 Y3 . O21 . 153.5(4) yes
O54 5_555 Y3 . O21 . 92.5(5) yes
O11 . Y3 . O21 . 75.9(8) yes
O15 . Y3 . O21 . 77.5(4) yes
O25 3_555 Y3 . O25 . 86.9(4) yes
O54 7_555 Y3 . O25 . 131.1(3) yes
O54 5_555 Y3 . O25 . 78.6(3) yes
O11 . Y3 . O25 . 118.3(5) yes
O15 . Y3 . O25 . 138.1(4) yes
O25 3_555 Y3 . O51 . 65.2(3) yes
O54 7_555 Y3 . O51 . 66.0(3) yes
O54 5_555 Y3 . O51 . 66.5(3) yes
O11 . Y3 . O51 . 138.7(5) yes
O15 . Y3 . O51 . 132.4(4) yes
O21 . Y3 . O25 . 69.2(5) yes
O21 . Y3 . O51 . 132.7(5) yes
O25 . Y3 . O51 . 65.4(3) yes
O25 3_555 Eu3 . O54 7_555 77.6(3) yes
O25 3_555 Eu3 . O54 5_555 131.3(3) yes
O54 7_555 Eu3 . O54 5_555 77.9(4) yes
O25 3_555 Eu3 . O11 . 73.7(5) yes
O54 7_555 Eu3 . O11 . 101.5(6) yes
O54 5_555 Eu3 . O11 . 152.7(4) yes
O25 3_555 Eu3 . O15 . 134.0(3) yes
O54 7_555 Eu3 . O15 . 76.4(3) yes
O54 5_555 Eu3 . O15 . 78.3(3) yes
O11 . Eu3 . O15 . 75.1(4) yes
O25 3_555 Eu3 . O21 . 125.1(4) yes
O54 7_555 Eu3 . O21 . 153.5(4) yes
O54 5_555 Eu3 . O21 . 92.5(5) yes
O11 . Eu3 . O21 . 75.9(8) yes
O15 . Eu3 . O21 . 77.5(4) yes
O25 3_555 Eu3 . O25 . 86.9(4) yes
O54 7_555 Eu3 . O25 . 131.1(3) yes
O54 5_555 Eu3 . O25 . 78.6(3) yes
O11 . Eu3 . O25 . 118.3(5) yes
O15 . Eu3 . O25 . 138.1(4) yes
O25 3_555 Eu3 . O51 . 65.2(3) yes
O54 7_555 Eu3 . O51 . 66.0(3) yes
O54 5_555 Eu3 . O51 . 66.5(3) yes
O11 . Eu3 . O51 . 138.7(5) yes
O15 . Eu3 . O51 . 132.4(4) yes
O21 . Eu3 . O25 . 69.2(5) yes
O21 . Eu3 . O51 . 132.7(5) yes
O25 . Eu3 . O51 . 65.4(3) yes
Y3 . O11 . C12 . 129.2(13) yes
Eu3 . O11 . C12 . 129.2(13) yes
O11 . C12 . C13 . 124.6(18) yes
O11 . C12 . C17 . 114.5(19) yes
C13 . C12 . C17 . 119.8(20) yes
C12 . C13 . C14 . 126(2) yes
C12 . C13 . H131 . 116.8 no
C14 . C13 . H131 . 117.2 no
C13 . C14 . O15 . 122.0(16) yes
C13 . C14 . C16 . 118.1(16) yes
O15 . C14 . C16 . 119.3(13) yes
C14 . O15 . Y3 . 135.5(9) yes
C14 . O15 . Eu3 . 135.5(9) yes
C14 . C16 . H161 . 110.9 no
C14 . C16 . H162 . 110.5 no
H161 . C16 . H162 . 108.8 no
C14 . C16 . H163 . 109.7 no
H161 . C16 . H163 . 108.6 no
H162 . C16 . H163 . 108.3 no
C12 . C17 . H171 . 112.8 no
C12 . C17 . H172 . 114.0 no
H171 . C17 . H172 . 116.5 no
C12 . C17 . H173 . 104.4 no
H171 . C17 . H173 . 102.7 no
H172 . C17 . H173 . 104.5 no
Y3 . O21 . C22 . 137.9(13) yes
Eu3 . O21 . C22 . 137.9(13) yes
O21 . C22 . C23 . 125.1(17) yes
O21 . C22 . C26 . 120(2) yes
C23 . C22 . C26 . 115(2) yes
C22 . C23 . C24 . 118.5(19) yes
C22 . C23 . H231 . 121.3 no
C24 . C23 . H231 . 120.1 no
C23 . C24 . O25 . 127.8(18) yes
C23 . C24 . C27 . 112(2) yes
O25 . C24 . C27 . 120.0(19) yes
Y3 7_555 O25 . Y3 . 95.3(3) yes
Y3 7_555 O25 . C24 . 124.9(10) yes
Y3 . O25 . C24 . 132.4(10) yes
Y3 . O25 . Eu3 7_555 95.3(3) yes
C24 . O25 . Eu3 7_555 124.9(10) yes
Y3 7_555 O25 . Eu3 . 95.3(3) yes
C24 . O25 . Eu3 . 132.4(10) yes
Eu3 7_555 O25 . Eu3 . 95.3(3) yes
C22 . C26 . H261 . 113.1 no
C22 . C26 . H262 . 110.6 no
H261 . C26 . H262 . 113.2 no
C22 . C26 . H263 . 106.6 no
H261 . C26 . H263 . 107.4 no
H262 . C26 . H263 . 105.3 no
C24 . C27 . H271 . 111.9 no
C24 . C27 . H272 . 109.4 no
H271 . C27 . H272 . 110.2 no
C24 . C27 . H273 . 109.4 no
H271 . C27 . H273 . 109.4 no
H272 . C27 . H273 . 106.5 no
Y2 . O31 . C32 . 126.7(13) yes
Eu2 . O31 . C32 . 126.7(13) yes
O31 . C32 . C33 . 128(2) yes
O31 . C32 . C36 . 117(2) yes
C33 . C32 . C36 . 115(2) yes
C32 . C33 . C34 . 124(2) yes
C32 . C33 . H331 . 118.8 no
C34 . C33 . H331 . 116.9 no
C33 . C34 . O35 . 122.7(15) yes
C33 . C34 . C37 . 116.4(16) yes
O35 . C34 . C37 . 119.5(15) yes
C34 . O35 . Y2 . 133.9(9) yes
C34 . O35 . Eu2 . 133.9(9) yes
C32 . C36 . H361 . 111.6 no
C32 . C36 . H362 . 110.8 no
H361 . C36 . H362 . 108.5 no
C32 . C36 . H363 . 109.1 no
H361 . C36 . H363 . 109.0 no
H362 . C36 . H363 . 107.7 no
C34 . C37 . H371 . 110.5 no
C34 . C37 . H372 . 110.6 no
H371 . C37 . H372 . 108.6 no
C34 . C37 . H373 . 110.4 no
H371 . C37 . H373 . 108.7 no
H372 . C37 . H373 . 108.0 no
Y2 . O41 . C42 . 131.6(12) yes
Eu2 . O41 . C42 . 131.6(12) yes
O41 . C42 . C43 . 124.0(18) yes
O41 . C42 . C46 . 111.7(20) yes
C43 . C42 . C46 . 124.1(19) yes
C42 . C43 . C44 . 124.8(17) yes
C42 . C43 . H431 . 118.4 no
C44 . C43 . H431 . 116.7 no
C43 . C44 . O45 . 127.3(16) yes
C43 . C44 . C47 . 121.4(17) yes
O45 . C44 . C47 . 111.1(15) yes
Y2 . O45 . C44 . 127.3(9) yes
Y2 . O45 . Y2 7_555 96.2(3) yes
C44 . O45 . Y2 7_555 131.3(9) yes
C44 . O45 . Eu2 . 127.3(9) yes
Y2 7_555 O45 . Eu2 . 96.2(3) yes
Y2 . O45 . Eu2 7_555 96.2(3) yes
C44 . O45 . Eu2 7_555 131.3(9) yes
Eu2 . O45 . Eu2 7_555 96.2(3) yes
C42 . C46 . H461 . 109.7 no
C42 . C46 . H462 . 111.4 no
H461 . C46 . H462 . 109.6 no
C42 . C46 . H463 . 109.3 no
H461 . C46 . H463 . 107.2 no
H462 . C46 . H463 . 109.5 no
C44 . C47 . H471 . 111.2 no
C44 . C47 . H472 . 111.9 no
H471 . C47 . H472 . 108.5 no
C44 . C47 . H473 . 110.3 no
H471 . C47 . H473 . 107.2 no
H472 . C47 . H473 . 107.7 no
Y3 5_555 O51 . Y3 . 168.6(7) yes
Y3 5_555 O51 . Y3 3_555 89.44(7) yes
Y3 . O51 . Y3 3_555 89.44(7) yes
Y3 5_555 O51 . Y3 7_555 89.44(7) yes
Y3 . O51 . Y3 7_555 89.44(7) yes
Y3 3_555 O51 . Y3 7_555 168.6(7) yes
Y3 5_555 O51 . Eu3 . 168.6(7) yes
Y3 3_555 O51 . Eu3 . 89.44(7) yes
Y3 7_555 O51 . Eu3 . 89.44(7) yes
Y3 . O51 . Eu3 5_555 168.6(7) yes
Y3 3_555 O51 . Eu3 5_555 89.44(7) yes
Y3 7_555 O51 . Eu3 5_555 89.44(7) yes
Eu3 . O51 . Eu3 5_555 168.6(7) yes
Y3 5_555 O51 . Eu3 7_555 89.44(7) yes
Y3 . O51 . Eu3 7_555 89.44(7) yes
Y3 3_555 O51 . Eu3 7_555 168.6(7) yes
Eu3 . O51 . Eu3 7_555 89.44(7) yes
Y3 5_555 O51 . Eu3 3_555 89.44(7) yes
Y3 . O51 . Eu3 3_555 89.44(7) yes
Y3 7_555 O51 . Eu3 3_555 168.6(7) yes
Eu3 . O51 . Eu3 3_555 89.44(7) yes
Y3 5_555 O51 . Y1 . 84.3(4) yes
Y3 . O51 . Y1 . 84.3(4) yes
Y3 3_555 O51 . Y1 . 84.3(4) yes
Y3 7_555 O51 . Y1 . 84.3(4) yes
Eu3 . O51 . Y1 . 84.3(4) yes
Y3 5_555 O51 . H23 . 95.7 no
Y3 . O51 . H23 . 95.7 no
Y3 3_555 O51 . H23 . 95.7 no
Y3 7_555 O51 . H23 . 95.7 no
Eu3 . O51 . H23 . 95.7 no
Eu3 5_555 O51 . Eu3 7_555 89.44(7) yes
Eu3 5_555 O51 . Eu3 3_555 89.44(7) yes
Eu3 7_555 O51 . Eu3 3_555 168.6(7) yes
Eu3 5_555 O51 . Y1 . 84.3(4) yes
Eu3 7_555 O51 . Y1 . 84.3(4) yes
Eu3 3_555 O51 . Y1 . 84.3(4) yes
Eu3 5_555 O51 . H23 . 95.7 no
Eu3 7_555 O51 . H23 . 95.7 no
Eu3 3_555 O51 . H23 . 95.7 no
Y1 . O51 . H23 . 180.0 no
Y2 3_555 O52 . Y2 5_555 89.40(8) yes
Y2 3_555 O52 . Y2 . 89.40(8) yes
Y2 5_555 O52 . Y2 . 168.3(8) yes
Y2 3_555 O52 . Y2 7_555 168.3(8) yes
Y2 5_555 O52 . Y2 7_555 89.40(8) yes
Y2 . O52 . Y2 7_555 89.40(8) yes
Y2 3_555 O52 . Eu2 . 89.40(8) yes
Y2 5_555 O52 . Eu2 . 168.3(8) yes
Y2 7_555 O52 . Eu2 . 89.40(8) yes
Y2 3_555 O52 . Eu2 7_555 168.3(8) yes
Y2 5_555 O52 . Eu2 7_555 89.40(8) yes
Y2 . O52 . Eu2 7_555 89.40(8) yes
Eu2 . O52 . Eu2 7_555 89.40(8) yes
Y2 5_555 O52 . Eu2 3_555 89.40(8) yes
Y2 . O52 . Eu2 3_555 89.40(8) yes
Y2 7_555 O52 . Eu2 3_555 168.3(8) yes
Eu2 . O52 . Eu2 3_555 89.40(8) yes
Y2 3_555 O52 . Eu2 5_555 89.40(8) yes
Y2 . O52 . Eu2 5_555 168.3(8) yes
Y2 7_555 O52 . Eu2 5_555 89.40(8) yes
Eu2 . O52 . Eu2 5_555 168.3(8) yes
Y2 3_555 O52 . Y1 . 84.1(4) yes
Y2 5_555 O52 . Y1 . 84.1(4) yes
Y2 . O52 . Y1 . 84.1(4) yes
Y2 7_555 O52 . Y1 . 84.1(4) yes
Eu2 . O52 . Y1 . 84.1(4) yes
Eu2 7_555 O52 . Eu2 3_555 168.3(8) yes
Eu2 7_555 O52 . Eu2 5_555 89.40(8) yes
Eu2 3_555 O52 . Eu2 5_555 89.40(8) yes
Eu2 7_555 O52 . Y1 . 84.1(4) yes
Eu2 3_555 O52 . Y1 . 84.1(4) yes
Eu2 5_555 O52 . Y1 . 84.1(4) yes
Y1 . O53 . Y2 7_555 102.1(3) yes
Y1 . O53 . Y2 . 102.8(3) yes
Y2 7_555 O53 . Y2 . 103.4(3) yes
Y2 7_555 O53 . Eu1 . 102.1(3) yes
Y2 . O53 . Eu1 . 102.8(3) yes
Y1 . O53 . Eu2 7_555 102.1(3) yes
Y2 . O53 . Eu2 7_555 103.4(3) yes
Eu1 . O53 . Eu2 7_555 102.1(3) yes
Y1 . O53 . Eu2 . 102.8(3) yes
Y2 7_555 O53 . Eu2 . 103.4(3) yes
Eu1 . O53 . Eu2 . 102.8(3) yes
Eu2 7_555 O53 . Eu2 . 103.4(3) yes
Y1 . O53 . H533 . 100.0 no
Y2 7_555 O53 . H533 . 134.7 no
Y2 . O53 . H533 . 109.5 no
Eu1 . O53 . H533 . 100.0 no
Eu2 7_555 O53 . H533 . 134.7 no
Eu2 . O53 . H533 . 109.5 no
Y1 . O54 . Y3 3_555 102.7(3) yes
Y1 . O54 . Y3 5_555 103.9(3) yes
Y3 3_555 O54 . Y3 5_555 101.6(3) yes
Y3 3_555 O54 . Eu1 . 102.7(3) yes
Y3 5_555 O54 . Eu1 . 103.9(3) yes
Y1 . O54 . Eu3 3_555 102.7(3) yes
Y3 5_555 O54 . Eu3 3_555 101.6(3) yes
Eu1 . O54 . Eu3 3_555 102.7(3) yes
Y1 . O54 . Eu3 5_555 103.9(3) yes
Y3 3_555 O54 . Eu3 5_555 101.6(3) yes
Eu1 . O54 . Eu3 5_555 103.9(3) yes
Eu3 3_555 O54 . Eu3 5_555 101.6(3) yes
Y1 . O54 . H31 . 72.2 no
Y3 3_555 O54 . H31 . 169.3 no
Y3 5_555 O54 . H31 . 71.2 no
Eu1 . O54 . H31 . 72.2 no
Eu3 3_555 O54 . H31 . 169.3 no
Eu3 5_555 O54 . H31 . 71.2 no
H711 4_466 O71 . H711 5_565 100.8 no
H711 4_466 O71 . H711 8_656 128.7 no
H711 5_565 O71 . H711 8_656 100.8 no
H711 4_466 O71 . H712 4_466 109.5 no
H711 5_565 O71 . H712 4_466 101.8 no
H711 8_656 O71 . H712 4_466 110.7 no
H711 4_466 O71 . H712 5_565 26.9 no
H711 5_565 O71 . H712 5_565 109.5 no
H711 8_656 O71 . H712 5_565 101.8 no
H712 4_466 O71 . H712 5_565 129.0 no
H711 4_466 O71 . H712 8_656 110.7 no
H711 5_565 O71 . H712 8_656 26.9 no
H711 8_656 O71 . H712 8_656 109.5 no
H712 4_466 O71 . H712 8_656 74.9 no
H712 5_565 O71 . H712 8_656 129.0 no
H711 4_466 O71 . H711 . 100.8 no
H711 5_565 O71 . H711 . 128.7 no
H711 8_656 O71 . H711 . 100.8 no
H712 4_466 O71 . H711 . 26.9 no
H712 5_565 O71 . H711 . 110.7 no
H711 4_466 O71 . H712 . 101.8 no
H711 5_565 O71 . H712 . 110.7 no
H711 8_656 O71 . H712 . 26.9 no
H712 4_466 O71 . H712 . 129.0 no
H712 5_565 O71 . H712 . 74.9 no
H712 8_656 O71 . H711 . 101.8 no
H712 8_656 O71 . H712 . 129.0 no
H711 . O71 . H712 . 109.5 no

loop_
_geom_bond_atom_site_label_1
_geom_bond_site_symmetry_1
_geom_bond_atom_site_label_2
_geom_bond_site_symmetry_2
_geom_bond_distance
_geom_bond_publ_flag
Y1 . O53 3_555 2.452(8) yes
Y1 . O53 7_555 2.452(8) yes
Y1 . O53 5_555 2.452(8) yes
Y1 . O51 . 2.960(16) yes
Y1 . O52 . 2.949(18) yes
Y1 . O53 . 2.452(8) yes
Y1 . O54 . 2.415(9) yes
Eu1 . O53 3_555 2.452(8) yes
Eu1 . O53 7_555 2.452(8) yes
Eu1 . O53 5_555 2.452(8) yes
Eu1 . O53 . 2.452(8) yes
Eu1 . O54 . 2.415(9) yes
Y2 . O45 3_555 2.403(9) yes
Y2 . O53 3_555 2.312(8) yes
Y2 . O31 . 2.274(10) yes
Y2 . O35 . 2.310(9) yes
Y2 . O41 . 2.314(11) yes
Y2 . O45 . 2.449(9) yes
Y2 . O52 . 2.5673(19) yes
Y2 . O53 . 2.290(8) yes
Eu2 . O45 3_555 2.403(9) yes
Eu2 . O53 3_555 2.312(8) yes
Eu2 . O31 . 2.274(10) yes
Eu2 . O35 . 2.310(9) yes
Eu2 . O41 . 2.314(11) yes
Eu2 . O45 . 2.449(9) yes
Eu2 . O52 . 2.5673(19) yes
Eu2 . O53 . 2.290(8) yes
Y3 . O25 3_555 2.426(9) yes
Y3 . O54 7_555 2.327(8) yes
Y3 . O54 5_555 2.288(9) yes
Y3 . O11 . 2.266(12) yes
Y3 . O15 . 2.314(9) yes
Y3 . O21 . 2.343(14) yes
Y3 . O25 . 2.414(9) yes
Y3 . O51 . 2.5410(16) yes
Eu3 . O25 3_555 2.426(9) yes
Eu3 . O54 7_555 2.327(8) yes
Eu3 . O54 5_555 2.288(9) yes
Eu3 . O11 . 2.266(12) yes
Eu3 . O15 . 2.314(9) yes
Eu3 . O21 . 2.343(14) yes
Eu3 . O25 . 2.414(9) yes
Eu3 . O51 . 2.5410(16) yes
O11 . C12 . 1.29(2) yes
C12 . C13 . 1.41(3) yes
C12 . C17 . 1.51(3) yes
C13 . C14 . 1.40(3) yes
C13 . H131 . 1.011 no
C14 . O15 . 1.229(18) yes
C14 . C16 . 1.49(2) yes
C16 . H161 . 1.003 no
C16 . H162 . 1.006 no
C16 . H163 . 1.008 no
C17 . H171 . 0.973 no
C17 . H172 . 0.947 no
C17 . H173 . 1.114 no
O21 . C22 . 1.24(3) yes
C22 . C23 . 1.52(3) yes
C22 . C26 . 1.559(17) yes
C23 . C24 . 1.302(16) yes
C23 . H231 . 1.007 no
C24 . O25 . 1.282(19) yes
C24 . C27 . 1.45(4) yes
C26 . H261 . 0.964 no
C26 . H262 . 0.992 no
C26 . H263 . 1.061 no
C27 . H271 . 0.977 no
C27 . H272 . 1.014 no
C27 . H273 . 1.024 no
O31 . C32 . 1.31(2) yes
C32 . C33 . 1.40(3) yes
C32 . C36 . 1.50(3) yes
C33 . C34 . 1.40(3) yes
C33 . H331 . 1.025 no
C34 . O35 . 1.246(17) yes
C34 . C37 . 1.48(2) yes
C36 . H361 . 0.998 no
C36 . H362 . 1.014 no
C36 . H363 . 1.008 no
C37 . H371 . 1.001 no
C37 . H372 . 1.011 no
C37 . H373 . 1.008 no
O41 . C42 . 1.31(2) yes
C42 . C43 . 1.39(3) yes
C42 . C46 . 1.55(3) yes
C43 . C44 . 1.29(3) yes
C43 . H431 . 1.014 no
C44 . O45 . 1.322(17) yes
C44 . C47 . 1.53(3) yes
C46 . H461 . 1.014 no
C46 . H462 . 0.984 no
C46 . H463 . 1.015 no
C47 . H471 . 1.009 no
C47 . H472 . 1.003 no
C47 . H473 . 1.020 no
O51 . H23 . 1.000 no
O53 . H533 . 1.005 no
O54 . H31 . 0.904 no
O71 . H711 4_466 1.000 no
O71 . H711 5_565 1.000 no
O71 . H711 8_656 1.000 no
O71 . H712 4_466 1.000 no
O71 . H712 5_565 1.000 no
O71 . H712 8_656 1.000 no
O71 . H711 . 1.000 no
O71 . H712 . 1.000 no

loop_
_geom_hbond_atom_site_label_D
_geom_hbond_site_symmetry_D
_geom_hbond_atom_site_label_H
_geom_hbond_site_symmetry_H
_geom_hbond_atom_site_label_A
_geom_hbond_site_symmetry_A
_geom_hbond_angle_DHA
_geom_hbond_distance_DH
_geom_hbond_distance_HA
_geom_hbond_distance_DA
_geom_hbond_publ_flag
O54 . H31 . O15 5_555 141 0.90 2.15 2.905(2) yes
O53 . H533 . O15 7_555 159 1.00 1.85 2.816(2) yes
